data_4324635
loop_
_publ_author_name
'Yuanbiao Huang'
'Tianfu Liu'
'Jingxiang Lin'
'Jian L\"u'
'Zujin Lin'
'Rong Cao'

_publ_section_title
;
 Homochiral Nickel Coordination Polymers Based on Salen(Ni)
 Metalloligands: Synthesis, Structure, and Catalytic Alkene Epoxidation
;
_journal_name_full 'Inorganic Chemistry'
_journal_page_first 2191
_journal_page_last 2198
_journal_paper_doi 10.1021/ic102181h
_journal_volume 50
_journal_year 2011
_chemical_absolute_configuration rm
_chemical_formula_sum 'C93 H99 N9 Ni3 O9'
_chemical_formula_weight 1662.94
_chemical_name_systematic
; 
 ? 
;
_space_group_IT_number 17
_symmetry_cell_setting orthorhombic
_symmetry_space_group_name_Hall 'P 2c 2'
_symmetry_space_group_name_H-M 'P 2 2 21'
_atom_sites_solution_hydrogens geom
_atom_sites_solution_primary direct
_atom_sites_solution_secondary difmap
_audit_creation_method SHELXL-97
_cell_angle_alpha 90.00
_cell_angle_beta 90.00
_cell_angle_gamma 90.00
_cell_formula_units_Z 4
_cell_length_a 27.514(3)
_cell_length_b 11.0404(15)
_cell_length_c 26.236(4)
_cell_measurement_temperature 298(2)
_cell_volume 7969.6(18)
_computing_cell_refinement 'CrystalClear (Rigaku/MSC Inc., 2005)'
_computing_data_collection 'CrystalClear (Rigaku/MSC Inc., 2005)'
_computing_data_reduction 'CrystalClear (Rigaku/MSC Inc., 2005)'
_computing_molecular_graphics 'Bruker SHELXTL'
_computing_publication_material 'Bruker SHELXTL'
_computing_structure_refinement 'SHELXL-97 (Sheldrick, 1997)'
_computing_structure_solution 'SHELXS-97 (Sheldrick, 1990)'
_diffrn_ambient_temperature 298(2)
_diffrn_measured_fraction_theta_full 0.998
_diffrn_measured_fraction_theta_max 0.998
_diffrn_measurement_device_type 'CCD area detector'
_diffrn_measurement_method '\w scans'
_diffrn_radiation_monochromator graphite
_diffrn_radiation_source 'fine-focus sealed tube'
_diffrn_radiation_type MoK\a
_diffrn_radiation_wavelength 0.71073
_diffrn_reflns_av_R_equivalents 0.0519
_diffrn_reflns_av_sigmaI/netI 0.0617
_diffrn_reflns_limit_h_max 32
_diffrn_reflns_limit_h_min -35
_diffrn_reflns_limit_k_max 14
_diffrn_reflns_limit_k_min -13
_diffrn_reflns_limit_l_max 34
_diffrn_reflns_limit_l_min -34
_diffrn_reflns_number 61443
_diffrn_reflns_theta_full 27.47
_diffrn_reflns_theta_max 27.47
_diffrn_reflns_theta_min 2.00
_diffrn_standards_interval_count none
_diffrn_standards_interval_time none
_exptl_absorpt_coefficient_mu 0.768
_exptl_absorpt_correction_T_max 0.940
_exptl_absorpt_correction_T_min 0.895
_exptl_absorpt_correction_type empirical
_exptl_absorpt_process_details 'CrystalClear (Rigaku/MSC Inc., 2005)'
_exptl_crystal_colour red-brown
_exptl_crystal_density_diffrn 1.386
_exptl_crystal_description needle
_exptl_crystal_F_000 3504
_exptl_crystal_size_max 0.15
_exptl_crystal_size_mid 0.12
_exptl_crystal_size_min 0.08
_refine_diff_density_max 1.183
_refine_diff_density_min -0.785
_refine_diff_density_rms 0.160
_refine_ls_abs_structure_details 'Flack H D (1983), Acta Cryst. A39, 876-881'
_refine_ls_abs_structure_Flack 0.055(18)
_refine_ls_extinction_method none
_refine_ls_goodness_of_fit_ref 1.038
_refine_ls_hydrogen_treatment constr
_refine_ls_matrix_type full
_refine_ls_number_parameters 1081
_refine_ls_number_reflns 18237
_refine_ls_number_restraints 82
_refine_ls_restrained_S_all 1.043
_refine_ls_R_factor_all 0.0854
_refine_ls_R_factor_gt 0.0655
_refine_ls_shift/su_max 0.157
_refine_ls_shift/su_mean 0.009
_refine_ls_structure_factor_coef Fsqd
_refine_ls_weighting_details 'calc w=1/[\s^2^(Fo^2^)+(0.1500P)^2^+0.0000P] where P=(Fo^2^+2Fc^2^)/3'
_refine_ls_weighting_scheme calc
_refine_ls_wR_factor_gt 0.1936
_refine_ls_wR_factor_ref 0.2230
_reflns_number_gt 14510
_reflns_number_total 18237
_reflns_threshold_expression >2sigma(I)
_cod_data_source_file ic102181h_si_001_3.cif
_cod_data_source_block 2S
_cod_database_code 4324635

loop_
_symmetry_equiv_pos_as_xyz
'x, y, z'
'-x, -y, z+1/2'
'x, -y, -z'
'-x, y, -z+1/2'

loop_
_atom_site_label
_atom_site_type_symbol
_atom_site_fract_x
_atom_site_fract_y
_atom_site_fract_z
_atom_site_U_iso_or_equiv
_atom_site_adp_type
_atom_site_occupancy
_atom_site_symmetry_multiplicity
_atom_site_calc_flag
_atom_site_refinement_flags
_atom_site_disorder_assembly
_atom_site_disorder_group
Ni3 Ni 1.0000 0.19065(8) 0.7500 0.0268(2) Uani 1 2 d S . .
O3 O 0.81810(13) 0.1532(3) 0.66999(12) 0.0350(8) Uani 1 1 d . . .
N7 N 0.82407(14) 0.1862(4) 0.77193(15) 0.0301(8) Uani 1 1 d . . .
C1 C 0.9430(3) 0.7672(7) 0.6021(3) 0.0640(19) Uani 1 1 d . . .
H1 H 0.9383 0.8139 0.5721 0.077 Uiso 1 1 calc R . .
Ni2 Ni 0.78787(2) 0.09369(6) 0.72807(2) 0.02767(15) Uani 1 1 d . . .
O4 O 0.75368(13) -0.0055(3) 0.68447(12) 0.0344(8) Uani 1 1 d . . .
N6 N 0.75753(15) 0.0359(4) 0.78633(15) 0.0293(9) Uani 1 1 d . . .
C2 C 0.9166(2) 0.6605(6) 0.6077(2) 0.0536(16) Uani 1 1 d . . .
H2 H 0.8938 0.6375 0.5824 0.064 Uiso 1 1 calc R . .
Ni1 Ni 0.71052(2) -0.59711(6) 0.77272(2) 0.02729(15) Uani 1 1 d . . .
O5 O 0.51163(13) -0.7230(3) 0.82646(14) 0.0368(9) Uani 1 1 d . . .
N8 N 0.9747(2) 0.8073(6) 0.6373(2) 0.0655(16) Uani 1 1 d . . .
C3 C 0.9233(2) 0.5878(5) 0.6499(2) 0.0392(12) Uani 1 1 d . . .
Ni4 Ni 0.5000 -0.69826(8) 0.7500 0.0290(2) Uani 1 2 d S . .
O6 O 0.45810(14) -0.8399(4) 0.78903(15) 0.0442(10) Uani 1 1 d . . .
N5 N 0.55216(14) -0.5670(4) 0.73907(15) 0.0286(9) Uani 1 1 d . . .
C4 C 0.9554(2) 0.6293(6) 0.6865(2) 0.0493(15) Uani 1 1 d . . .
H4 H 0.9603 0.5851 0.7172 0.059 Uiso 1 1 calc R . .
O1 O 0.68062(12) -0.6588(3) 0.83074(12) 0.0324(8) Uani 1 1 d . . .
N4 N 0.5187(3) -1.3045(6) 0.8647(2) 0.076(2) Uani 1 1 d . . .
C5 C 0.9801(3) 0.7365(7) 0.6777(3) 0.061(2) Uani 1 1 d . . .
H5 H 1.0030 0.7614 0.7028 0.074 Uiso 1 1 calc R . .
O2 O 0.74217(12) -0.4920(3) 0.81696(12) 0.0341(8) Uani 1 1 d . . .
N3 N 0.68206(15) -0.7090(4) 0.72905(14) 0.0299(8) Uani 1 1 d . . .
C6 C 0.89670(18) 0.4728(5) 0.6560(2) 0.0335(11) Uani 1 1 d . . .
O7 O 0.96005(13) 0.3341(4) 0.79040(13) 0.0380(9) Uani 1 1 d . . .
N2 N 0.73663(14) -0.5269(4) 0.71513(15) 0.0294(9) Uani 1 1 d . . .
C7 C 0.88687(18) 0.3977(5) 0.6135(2) 0.0363(12) Uani 1 1 d . . .
H7 H 0.8977 0.4244 0.5810 0.044 Uiso 1 1 calc R . .
O8 O 0.98509(13) 0.2152(3) 0.67393(13) 0.0340(8) Uani 1 1 d . . .
N1 N 0.94892(14) 0.0596(4) 0.76282(14) 0.0286(9) Uani 1 1 d . . .
C8 C 0.86243(18) 0.2871(5) 0.61596(19) 0.0323(11) Uani 1 1 d . . .
C9 C 0.84465(17) 0.2522(4) 0.66585(18) 0.0284(10) Uani 1 1 d . . .
C10 C 0.85795(17) 0.3244(5) 0.70881(19) 0.0317(11) Uani 1 1 d . . .
C11 C 0.88467(18) 0.4306(5) 0.70317(19) 0.0329(11) Uani 1 1 d . . .
H11 H 0.8947 0.4742 0.7326 0.039 Uiso 1 1 calc R . .
C12 C 0.85731(19) 0.2039(5) 0.57061(18) 0.0372(12) Uani 1 1 d . . .
C13 C 0.8798(2) 0.2587(6) 0.52290(19) 0.0508(15) Uani 1 1 d . . .
H13B H 0.8659 0.3391 0.5169 0.076 Uiso 1 1 calc R . .
H13A H 0.8730 0.2063 0.4936 0.076 Uiso 1 1 calc R . .
H13C H 0.9150 0.2659 0.5275 0.076 Uiso 1 1 calc R . .
C14 C 0.8033(2) 0.1817(6) 0.55818(19) 0.0456(14) Uani 1 1 d . . .
H14C H 0.7867 0.1506 0.5885 0.068 Uiso 1 1 calc R . .
H14A H 0.8007 0.1225 0.5305 0.068 Uiso 1 1 calc R . .
H14B H 0.7882 0.2581 0.5476 0.068 Uiso 1 1 calc R . .
C15 C 0.8820(2) 0.0819(5) 0.5819(2) 0.0419(13) Uani 1 1 d . . .
H15C H 0.9164 0.0956 0.5901 0.063 Uiso 1 1 calc R . .
H15A H 0.8796 0.0294 0.5519 0.063 Uiso 1 1 calc R . .
H15B H 0.8659 0.0430 0.6109 0.063 Uiso 1 1 calc R . .
C16 C 0.84968(17) 0.2826(5) 0.75994(18) 0.0313(11) Uani 1 1 d . . .
H16 H 0.8637 0.3278 0.7870 0.038 Uiso 1 1 calc R . .
C17 C 0.82374(18) 0.1370(5) 0.82425(16) 0.0342(10) Uani 1 1 d . . .
H17 H 0.8424 0.0592 0.8234 0.041 Uiso 1 1 calc R . .
C18 C 0.77156(19) 0.1050(5) 0.83311(17) 0.0351(10) Uani 1 1 d . . .
H18 H 0.7521 0.1814 0.8344 0.042 Uiso 1 1 calc R . .
C19 C 0.7652(2) 0.0377(6) 0.88323(19) 0.0449(15) Uani 1 1 d . . .
H19B H 0.7803 -0.0435 0.8807 0.054 Uiso 1 1 calc R . .
H19A H 0.7302 0.0269 0.8905 0.054 Uiso 1 1 calc R . .
C20 C 0.7891(3) 0.1093(7) 0.9267(2) 0.068(2) Uani 1 1 d . . .
H20A H 0.7704 0.1846 0.9327 0.081 Uiso 1 1 calc R . .
H20B H 0.7877 0.0604 0.9584 0.081 Uiso 1 1 calc R . .
C21 C 0.8406(3) 0.1411(7) 0.9158(2) 0.0631(18) Uani 1 1 d . . .
H21A H 0.8601 0.0660 0.9134 0.076 Uiso 1 1 calc R . .
H21B H 0.8537 0.1901 0.9443 0.076 Uiso 1 1 calc R . .
C22 C 0.8454(2) 0.2129(6) 0.86586(19) 0.0455(14) Uani 1 1 d . . .
H22A H 0.8279 0.2910 0.8686 0.055 Uiso 1 1 calc R . .
H22B H 0.8800 0.2298 0.8585 0.055 Uiso 1 1 calc R . .
C23 C 0.72611(19) -0.0514(5) 0.78841(17) 0.0322(11) Uani 1 1 d . . .
H23 H 0.7135 -0.0716 0.8210 0.039 Uiso 1 1 calc R . .
C24 C 0.70868(18) -0.1202(4) 0.74564(18) 0.0290(10) Uani 1 1 d . . .
C25 C 0.72342(19) -0.0921(5) 0.69471(18) 0.0316(11) Uani 1 1 d . . .
C26 C 0.70329(19) -0.1642(5) 0.65398(17) 0.0324(11) Uani 1 1 d . . .
C27 C 0.66964(19) -0.2523(4) 0.66544(18) 0.0321(11) Uani 1 1 d . . .
H27 H 0.6563 -0.2981 0.6381 0.039 Uiso 1 1 calc R . .
C28 C 0.65364(18) -0.2791(5) 0.71584(18) 0.0321(11) Uani 1 1 d . . .
C29 C 0.67381(17) -0.2114(4) 0.75490(19) 0.0291(10) Uani 1 1 d . . .
H29 H 0.6639 -0.2269 0.7890 0.035 Uiso 1 1 calc R . .
C30 C 0.7193(2) -0.1404(5) 0.59799(19) 0.0373(12) Uani 1 1 d . . .
C31 C 0.77513(19) -0.1541(5) 0.5941(2) 0.0402(13) Uani 1 1 d . . .
H31B H 0.7840 -0.2394 0.5986 0.060 Uiso 1 1 calc R . .
H31C H 0.7907 -0.1053 0.6207 0.060 Uiso 1 1 calc R . .
H31A H 0.7860 -0.1263 0.5605 0.060 Uiso 1 1 calc R . .
C32 C 0.7034(2) -0.0123(5) 0.5839(2) 0.0432(14) Uani 1 1 d . . .
H32B H 0.7130 0.0051 0.5487 0.065 Uiso 1 1 calc R . .
H32C H 0.7189 0.0459 0.6069 0.065 Uiso 1 1 calc R . .
H32A H 0.6680 -0.0058 0.5870 0.065 Uiso 1 1 calc R . .
C33 C 0.6953(2) -0.2267(5) 0.56094(18) 0.0435(14) Uani 1 1 d . . .
H33C H 0.7046 -0.3101 0.5693 0.065 Uiso 1 1 calc R . .
H33B H 0.7059 -0.2077 0.5262 0.065 Uiso 1 1 calc R . .
H33A H 0.6599 -0.2182 0.5633 0.065 Uiso 1 1 calc R . .
C34 C 0.61778(17) -0.3750(4) 0.72500(18) 0.0299(10) Uani 1 1 d . . .
C35 C 0.58529(18) -0.4098(5) 0.68653(19) 0.0341(11) Uani 1 1 d . . .
H35 H 0.5853 -0.3689 0.6547 0.041 Uiso 1 1 calc R . .
C36 C 0.55348(18) -0.5037(5) 0.6951(2) 0.0329(11) Uani 1 1 d . . .
H36 H 0.5313 -0.5250 0.6688 0.040 Uiso 1 1 calc R . .
C37 C 0.58107(17) -0.5315(5) 0.77557(19) 0.0328(11) Uani 1 1 d . . .
H37 H 0.5791 -0.5720 0.8075 0.039 Uiso 1 1 calc R . .
C38 C 0.61496(19) -0.4369(5) 0.7705(2) 0.0357(11) Uani 1 1 d . . .
H38 H 0.6357 -0.4160 0.7981 0.043 Uiso 1 1 calc R . .
C39 C 0.48017(19) -0.8074(5) 0.8290(2) 0.0388(12) Uani 1 1 d . . .
C40 C 0.4700(2) -0.8603(5) 0.8774(2) 0.0403(13) Uani 1 1 d . . .
C41 C 0.4803(3) -0.7994(7) 0.9217(3) 0.076(2) Uani 1 1 d . . .
H41 H 0.4936 -0.7202 0.9194 0.091 Uiso 1 1 calc R . .
C42 C 0.4721(3) -0.8495(7) 0.9706(3) 0.076(2) Uani 1 1 d . . .
H42 H 0.4781 -0.8029 1.0004 0.091 Uiso 1 1 calc R . .
C43 C 0.4545(3) -0.9728(8) 0.9747(3) 0.066(2) Uani 1 1 d . . .
C44 C 0.4447(3) -1.0398(10) 0.9304(3) 0.079(3) Uani 1 1 d . . .
H44 H 0.4355 -1.1226 0.9323 0.094 Uiso 1 1 calc R . .
C45 C 0.4489(3) -0.9793(9) 0.8822(3) 0.076(2) Uani 1 1 d . . .
H45 H 0.4375 -1.0191 0.8525 0.091 Uiso 1 1 calc R . .
C46 C 0.5464(3) -1.2600(7) 0.8997(3) 0.075(2) Uani 1 1 d . . .
H46 H 0.5490 -1.3051 0.9304 0.090 Uiso 1 1 calc R . .
C47 C 0.5729(2) -1.1531(6) 0.8971(2) 0.0548(17) Uani 1 1 d . . .
H47 H 0.5922 -1.1269 0.9250 0.066 Uiso 1 1 calc R . .
C48 C 0.57016(19) -1.0858(5) 0.8526(2) 0.0395(12) Uani 1 1 d . . .
C49 C 0.5400(2) -1.1332(6) 0.8148(2) 0.0548(18) Uani 1 1 d . . .
H49 H 0.5360 -1.0907 0.7836 0.066 Uiso 1 1 calc R . .
C50 C 0.5165(3) -1.2387(7) 0.8223(3) 0.072(3) Uani 1 1 d . . .
H50 H 0.4969 -1.2684 0.7953 0.087 Uiso 1 1 calc R . .
C51 C 0.59688(17) -0.9698(5) 0.84643(19) 0.0325(11) Uani 1 1 d . . .
C52 C 0.6058(2) -0.8913(6) 0.88719(19) 0.0383(12) Uani 1 1 d . . .
H52 H 0.5941 -0.9143 0.9199 0.046 Uiso 1 1 calc R . .
C53 C 0.63044(19) -0.7828(5) 0.88330(19) 0.0343(11) Uani 1 1 d . . .
C54 C 0.65140(19) -0.7523(5) 0.8356(2) 0.0344(12) Uani 1 1 d . . .
C55 C 0.64070(17) -0.8281(5) 0.79286(18) 0.0302(10) Uani 1 1 d . . .
C56 C 0.61355(17) -0.9352(5) 0.79927(19) 0.0323(11) Uani 1 1 d . . .
H56 H 0.6066 -0.9844 0.7705 0.039 Uiso 1 1 calc R . .
C57 C 0.6340(2) -0.6941(6) 0.9289(2) 0.0457(14) Uani 1 1 d . . .
C58 C 0.6075(2) -0.7447(6) 0.9764(2) 0.0565(17) Uani 1 1 d . . .
H58C H 0.6227 -0.8211 0.9868 0.085 Uiso 1 1 calc R . .
H58A H 0.5732 -0.7591 0.9682 0.085 Uiso 1 1 calc R . .
H58B H 0.6097 -0.6861 1.0044 0.085 Uiso 1 1 calc R . .
C59 C 0.6869(2) -0.6758(7) 0.9447(2) 0.0598(18) Uani 1 1 d . . .
H59C H 0.7005 -0.7530 0.9564 0.090 Uiso 1 1 calc R . .
H59B H 0.6885 -0.6164 0.9725 0.090 Uiso 1 1 calc R . .
H59A H 0.7056 -0.6461 0.9155 0.090 Uiso 1 1 calc R . .
C60 C 0.6099(3) -0.5742(6) 0.9129(2) 0.0542(16) Uani 1 1 d . . .
H60C H 0.6102 -0.5178 0.9418 0.081 Uiso 1 1 calc R . .
H60A H 0.5763 -0.5896 0.9025 0.081 Uiso 1 1 calc R . .
H60B H 0.6279 -0.5388 0.8844 0.081 Uiso 1 1 calc R . .
C61 C 0.65624(19) -0.7999(5) 0.74228(19) 0.0333(11) Uani 1 1 d . . .
H61 H 0.6465 -0.8539 0.7160 0.040 Uiso 1 1 calc R . .
C62 C 0.69615(17) -0.6949(5) 0.67458(15) 0.0313(10) Uani 1 1 d . . .
H62 H 0.7255 -0.7457 0.6678 0.038 Uiso 1 1 calc R . .
C63 C 0.70983(17) -0.5623(4) 0.66877(16) 0.0298(9) Uani 1 1 d . . .
H63 H 0.6788 -0.5153 0.6688 0.036 Uiso 1 1 calc R . .
C64 C 0.7337(2) -0.5416(5) 0.61656(18) 0.0368(12) Uani 1 1 d . . .
H64A H 0.7434 -0.4557 0.6129 0.044 Uiso 1 1 calc R . .
H64B H 0.7630 -0.5927 0.6132 0.044 Uiso 1 1 calc R . .
C65 C 0.6965(2) -0.5750(5) 0.5754(2) 0.0433(13) Uani 1 1 d . . .
H65A H 0.6695 -0.5157 0.5763 0.052 Uiso 1 1 calc R . .
H65B H 0.7122 -0.5691 0.5415 0.052 Uiso 1 1 calc R . .
C66 C 0.6758(2) -0.7009(5) 0.58175(18) 0.0419(12) Uani 1 1 d . . .
H66B H 0.7014 -0.7608 0.5735 0.050 Uiso 1 1 calc R . .
H66A H 0.6490 -0.7121 0.5571 0.050 Uiso 1 1 calc R . .
C67 C 0.65676(18) -0.7267(5) 0.63540(18) 0.0371(12) Uani 1 1 d . . .
H67B H 0.6480 -0.8133 0.6385 0.044 Uiso 1 1 calc R . .
H67A H 0.6273 -0.6777 0.6419 0.044 Uiso 1 1 calc R . .
C68 C 0.76939(17) -0.4433(4) 0.71306(18) 0.0286(10) Uani 1 1 d . . .
H68 H 0.7800 -0.4179 0.6803 0.034 Uiso 1 1 calc R . .
C69 C 0.79120(17) -0.3855(4) 0.75699(18) 0.0287(10) Uani 1 1 d . . .
C70 C 0.82527(17) -0.2959(4) 0.74675(18) 0.0309(10) Uani 1 1 d . . .
H70 H 0.8339 -0.2783 0.7125 0.037 Uiso 1 1 calc R . .
C71 C 0.84684(17) -0.2320(4) 0.78619(18) 0.0281(10) Uani 1 1 d . . .
C72 C 0.83170(19) -0.2589(5) 0.8361(2) 0.0337(11) Uani 1 1 d . . .
H72 H 0.8468 -0.2162 0.8632 0.040 Uiso 1 1 calc R . .
C73 C 0.79632(18) -0.3431(4) 0.84850(18) 0.0301(10) Uani 1 1 d . . .
C74 C 0.77531(17) -0.4107(5) 0.80727(18) 0.0295(10) Uani 1 1 d . . .
C75 C 0.7805(2) -0.3650(5) 0.90338(18) 0.0383(13) Uani 1 1 d . . .
C76 C 0.7267(2) -0.3394(6) 0.90855(19) 0.0511(16) Uani 1 1 d . . .
H76B H 0.7201 -0.2556 0.8984 0.077 Uiso 1 1 calc R . .
H76C H 0.7168 -0.3514 0.9441 0.077 Uiso 1 1 calc R . .
H76A H 0.7084 -0.3947 0.8865 0.077 Uiso 1 1 calc R . .
C77 C 0.8068(2) -0.2817(6) 0.94186(18) 0.0489(16) Uani 1 1 d . . .
H77C H 0.8420 -0.2883 0.9370 0.073 Uiso 1 1 calc R . .
H77B H 0.7984 -0.3063 0.9767 0.073 Uiso 1 1 calc R . .
H77A H 0.7966 -0.1976 0.9363 0.073 Uiso 1 1 calc R . .
C78 C 0.7935(2) -0.4985(5) 0.9183(2) 0.0473(14) Uani 1 1 d . . .
H78A H 0.7767 -0.5547 0.8954 0.071 Uiso 1 1 calc R . .
H78B H 0.7833 -0.5139 0.9535 0.071 Uiso 1 1 calc R . .
H78C H 0.8287 -0.5105 0.9154 0.071 Uiso 1 1 calc R . .
C79 C 0.88319(17) -0.1347(4) 0.77684(17) 0.0284(10) Uani 1 1 d . . .
C80 C 0.88541(17) -0.0706(5) 0.73102(17) 0.0284(10) Uani 1 1 d . . .
H80 H 0.8645 -0.0925 0.7037 0.034 Uiso 1 1 calc R . .
C81 C 0.91736(16) 0.0233(5) 0.72488(19) 0.0307(10) Uani 1 1 d . . .
H81 H 0.9178 0.0652 0.6933 0.037 Uiso 1 1 calc R . .
C82 C 0.94693(17) -0.0033(5) 0.80669(18) 0.0296(10) Uani 1 1 d . . .
H82 H 0.9682 0.0197 0.8335 0.035 Uiso 1 1 calc R . .
C83 C 0.91618(17) -0.0980(5) 0.81496(18) 0.0316(10) Uani 1 1 d . . .
H83 H 0.9170 -0.1396 0.8466 0.038 Uiso 1 1 calc R . .
C84 C 0.98369(17) 0.3015(5) 0.82929(18) 0.0316(11) Uani 1 1 d . . .
C85 C 0.9760(2) 0.3565(5) 0.8779(2) 0.0411(13) Uani 1 1 d . . .
C86 C 0.9525(2) 0.4733(6) 0.8836(2) 0.0537(16) Uani 1 1 d . . .
H86 H 0.9393 0.5127 0.8545 0.064 Uiso 1 1 calc R . .
C87 C 0.9491(3) 0.5276(7) 0.9305(3) 0.0631(19) Uani 1 1 d . . .
H87 H 0.9366 0.6077 0.9325 0.076 Uiso 1 1 calc R . .
C88 C 0.9634(2) 0.4693(6) 0.9757(3) 0.0519(16) Uani 1 1 d . . .
C89 C 0.9822(3) 0.3550(8) 0.9708(3) 0.074(2) Uani 1 1 d . . .
H89 H 0.9925 0.3130 1.0006 0.089 Uiso 1 1 calc R . .
C90 C 0.9869(3) 0.2981(7) 0.9232(2) 0.0642(19) Uani 1 1 d . . .
H90 H 0.9978 0.2166 0.9221 0.077 Uiso 1 1 calc R . .
N10 N 0.4446(5) -0.5000 1.0000 0.177(6) Uani 1 2 d SDU . .
O10 O 0.4182(6) -0.6187(19) 1.0620(7) 0.174(7) Uani 0.50 1 d PDU A -1
C99 C 0.4509(7) -0.5594(18) 1.0466(5) 0.170(6) Uani 0.50 1 d PDU A -1
H99 H 0.4804 -0.5524 1.0652 0.204 Uiso 0.50 1 calc PR A -1
C100 C 0.4884(7) -0.447(3) 0.9890(10) 0.223(10) Uani 0.50 1 d PDU A -1
H10B H 0.4899 -0.3669 1.0051 0.334 Uiso 0.50 1 calc PR A -1
H10A H 0.4917 -0.4380 0.9520 0.334 Uiso 0.50 1 calc PR A -1
H10C H 0.5148 -0.4977 1.0020 0.334 Uiso 0.50 1 calc PR A -1
C101 C 0.4057(7) -0.500(3) 0.9682(7) 0.213(9) Uani 0.50 1 d PDU A -1
H10F H 0.3863 -0.5731 0.9740 0.320 Uiso 0.50 1 calc PR A -1
H10D H 0.4170 -0.4984 0.9327 0.320 Uiso 0.50 1 calc PR A -1
H10E H 0.3857 -0.4282 0.9748 0.320 Uiso 0.50 1 calc PR A -1
N9 N 0.9549(5) 0.0000 1.0000 0.150(5) Uani 1 2 d SDU . .
O9 O 0.9155(7) -0.1280(15) 0.9445(5) 0.163(7) Uani 0.50 1 d PDU B -1
C96 C 0.9178(6) -0.0767(14) 0.9854(6) 0.159(6) Uani 0.50 1 d PDU B -1
H96 H 0.8922 -0.0904 1.0090 0.191 Uiso 0.50 1 calc PR B -1
C97 C 0.9936(7) 0.025(2) 0.9690(6) 0.168(8) Uani 0.50 1 d PDU B -1
H97B H 1.0026 0.1100 0.9724 0.252 Uiso 0.50 1 calc PR B -1
H97A H 0.9848 0.0075 0.9335 0.252 Uiso 0.50 1 calc PR B -1
H97C H 1.0212 -0.0264 0.9789 0.252 Uiso 0.50 1 calc PR B -1
C98 C 0.9481(7) 0.041(2) 1.0479(5) 0.146(7) Uani 0.50 1 d PDU B -1
H98B H 0.9474 0.1299 1.0477 0.219 Uiso 0.50 1 calc PR B -1
H98C H 0.9747 0.0130 1.0697 0.219 Uiso 0.50 1 calc PR B -1
H98A H 0.9171 0.0104 1.0611 0.219 Uiso 0.50 1 calc PR B -1

loop_
_atom_site_aniso_label
_atom_site_aniso_U_11
_atom_site_aniso_U_22
_atom_site_aniso_U_33
_atom_site_aniso_U_23
_atom_site_aniso_U_13
_atom_site_aniso_U_12
Ni3 0.0282(4) 0.0275(4) 0.0247(4) 0.000 -0.0017(3) 0.000
O3 0.043(2) 0.037(2) 0.0251(16) 0.0007(15) -0.0054(15) -0.0079(17)
N7 0.0278(19) 0.038(2) 0.0249(18) -0.0061(17) -0.0013(16) 0.0018(17)
C1 0.081(5) 0.049(4) 0.062(4) 0.014(3) -0.021(4) -0.015(4)
Ni2 0.0314(3) 0.0303(3) 0.0214(3) -0.0006(3) -0.0010(2) -0.0024(3)
O4 0.0443(19) 0.0350(19) 0.0239(16) 0.0001(15) -0.0013(15) -0.0102(17)
N6 0.034(2) 0.031(2) 0.0223(18) -0.0023(17) 0.0042(16) 0.0020(17)
C2 0.071(4) 0.038(3) 0.052(3) 0.011(3) -0.013(3) -0.012(3)
Ni1 0.0309(3) 0.0290(3) 0.0220(3) -0.0012(3) 0.0013(2) -0.0038(3)
O5 0.039(2) 0.0326(18) 0.039(2) 0.0038(17) 0.0029(17) 0.0003(16)
N8 0.086(4) 0.055(3) 0.055(3) 0.006(3) -0.007(3) -0.031(3)
C3 0.044(3) 0.031(2) 0.042(3) 0.002(2) -0.006(2) -0.005(2)
Ni4 0.0319(5) 0.0267(4) 0.0283(4) 0.000 0.0012(4) 0.000
O6 0.044(2) 0.040(2) 0.049(2) 0.0100(19) -0.0049(19) -0.0096(18)
N5 0.0262(19) 0.0283(19) 0.031(2) 0.0026(17) 0.0005(16) 0.0033(16)
C4 0.057(4) 0.049(4) 0.042(3) -0.001(3) 0.003(3) -0.023(3)
O1 0.0370(18) 0.0347(19) 0.0256(16) -0.0018(15) 0.0063(15) -0.0102(16)
N4 0.109(5) 0.066(4) 0.052(3) 0.014(3) -0.015(3) -0.049(4)
C5 0.067(4) 0.072(5) 0.045(4) -0.002(3) -0.007(3) -0.030(4)
O2 0.0403(19) 0.0378(19) 0.0241(16) 0.0022(15) 0.0054(15) -0.0117(17)
N3 0.035(2) 0.031(2) 0.0232(17) 0.0023(16) 0.0027(16) -0.0013(17)
C6 0.036(3) 0.027(2) 0.038(3) 0.004(2) -0.002(2) 0.000(2)
O7 0.040(2) 0.041(2) 0.0337(19) -0.0047(17) 0.0016(16) 0.0035(17)
N2 0.032(2) 0.031(2) 0.0256(19) 0.0000(17) 0.0000(17) -0.0032(17)
C7 0.034(3) 0.039(3) 0.035(3) 0.010(2) -0.012(2) -0.011(2)
O8 0.042(2) 0.0358(18) 0.0243(17) 0.0059(15) -0.0038(15) -0.0030(16)
N1 0.0281(19) 0.029(2) 0.029(2) 0.0007(17) -0.0030(16) 0.0025(17)
C8 0.033(2) 0.033(3) 0.031(2) 0.005(2) -0.003(2) -0.004(2)
C9 0.030(2) 0.028(2) 0.027(2) 0.003(2) -0.002(2) -0.002(2)
C10 0.028(2) 0.036(3) 0.031(2) -0.005(2) -0.003(2) -0.002(2)
C11 0.037(3) 0.033(3) 0.028(2) -0.007(2) -0.005(2) 0.002(2)
C12 0.044(3) 0.041(3) 0.026(2) 0.001(2) 0.007(2) -0.009(2)
C13 0.063(4) 0.059(4) 0.030(3) 0.003(3) 0.005(3) -0.021(3)
C14 0.051(3) 0.060(4) 0.026(2) -0.002(2) -0.005(2) -0.016(3)
C15 0.050(3) 0.043(3) 0.033(2) -0.008(2) 0.001(2) -0.001(2)
C16 0.027(2) 0.041(3) 0.026(2) -0.006(2) 0.0006(18) -0.003(2)
C17 0.036(2) 0.040(3) 0.026(2) -0.0070(19) -0.0038(19) 0.003(2)
C18 0.041(3) 0.037(3) 0.027(2) -0.0052(19) 0.001(2) 0.002(2)
C19 0.064(4) 0.046(3) 0.025(2) -0.013(3) 0.003(3) -0.014(3)
C20 0.095(6) 0.081(5) 0.027(3) -0.014(3) 0.003(3) -0.029(4)
C21 0.079(5) 0.084(5) 0.026(2) -0.009(3) -0.012(3) -0.012(4)
C22 0.050(3) 0.058(4) 0.029(3) -0.009(3) 0.002(2) -0.006(3)
C23 0.046(3) 0.033(3) 0.018(2) -0.003(2) 0.002(2) -0.005(2)
C24 0.035(2) 0.030(2) 0.022(2) 0.003(2) -0.0003(19) -0.002(2)
C25 0.041(3) 0.029(2) 0.025(2) 0.000(2) 0.001(2) -0.005(2)
C26 0.043(3) 0.033(2) 0.021(2) 0.001(2) -0.001(2) -0.003(2)
C27 0.043(3) 0.027(2) 0.026(2) 0.0018(19) 0.000(2) -0.007(2)
C28 0.037(3) 0.029(2) 0.030(2) 0.005(2) 0.004(2) -0.003(2)
C29 0.030(2) 0.028(2) 0.029(2) 0.002(2) 0.001(2) -0.003(2)
C30 0.051(3) 0.037(3) 0.025(2) 0.001(2) -0.002(2) -0.010(3)
C31 0.048(3) 0.038(3) 0.034(3) -0.002(2) 0.004(2) -0.009(3)
C32 0.060(4) 0.039(3) 0.030(3) 0.009(2) -0.018(3) -0.008(3)
C33 0.064(4) 0.041(3) 0.026(2) 0.000(2) -0.002(2) -0.015(3)
C34 0.028(2) 0.026(2) 0.036(3) 0.000(2) 0.010(2) 0.0036(19)
C35 0.037(3) 0.036(3) 0.029(2) 0.009(2) -0.001(2) -0.001(2)
C36 0.034(3) 0.033(3) 0.032(3) 0.002(2) 0.002(2) 0.001(2)
C37 0.037(3) 0.032(2) 0.029(2) 0.003(2) 0.001(2) -0.007(2)
C38 0.039(3) 0.036(3) 0.032(2) -0.001(2) -0.001(2) -0.003(2)
C39 0.036(3) 0.036(3) 0.044(3) 0.008(3) 0.004(2) 0.003(2)
C40 0.048(3) 0.042(3) 0.030(3) 0.010(2) -0.001(2) 0.005(3)
C41 0.086(5) 0.054(4) 0.088(6) 0.024(4) 0.008(5) -0.022(4)
C42 0.111(7) 0.051(4) 0.066(5) 0.001(4) -0.008(4) -0.008(4)
C43 0.071(4) 0.074(5) 0.053(4) 0.019(4) -0.004(4) -0.009(4)
C44 0.060(4) 0.119(8) 0.057(4) 0.027(5) -0.011(4) -0.033(5)
C45 0.071(5) 0.076(5) 0.080(5) 0.019(5) -0.022(5) 0.001(4)
C46 0.099(6) 0.063(5) 0.062(4) 0.030(4) -0.029(4) -0.046(4)
C47 0.068(4) 0.052(4) 0.044(3) 0.012(3) -0.025(3) -0.026(3)
C48 0.035(3) 0.042(3) 0.041(3) 0.003(3) 0.002(2) -0.005(2)
C49 0.059(4) 0.059(4) 0.047(3) 0.013(3) -0.012(3) -0.026(3)
C50 0.098(6) 0.075(5) 0.044(4) 0.012(3) -0.017(4) -0.056(5)
C51 0.030(2) 0.036(3) 0.031(2) 0.008(2) -0.003(2) -0.007(2)
C52 0.047(3) 0.043(3) 0.025(2) 0.005(2) 0.005(2) -0.010(3)
C53 0.034(2) 0.039(3) 0.030(2) 0.000(2) 0.001(2) -0.007(2)
C54 0.037(3) 0.033(3) 0.033(3) 0.000(2) -0.003(2) -0.007(2)
C55 0.030(2) 0.031(2) 0.030(2) 0.000(2) 0.002(2) -0.002(2)
C56 0.032(2) 0.029(2) 0.036(3) 0.002(2) 0.000(2) -0.004(2)
C57 0.059(3) 0.048(3) 0.030(2) -0.002(3) 0.002(2) -0.014(3)
C58 0.080(4) 0.061(4) 0.028(3) -0.006(3) 0.011(3) -0.017(4)
C59 0.065(4) 0.077(5) 0.038(3) 0.003(3) -0.008(3) -0.023(4)
C60 0.075(4) 0.053(4) 0.034(3) -0.010(3) 0.009(3) -0.008(3)
C61 0.039(3) 0.029(2) 0.032(2) -0.001(2) -0.003(2) -0.006(2)
C62 0.035(2) 0.041(3) 0.0179(18) -0.0027(18) 0.0037(17) -0.004(2)
C63 0.031(2) 0.030(2) 0.028(2) -0.0068(18) -0.0023(18) -0.0007(19)
C64 0.051(3) 0.036(3) 0.023(2) 0.000(2) -0.001(2) -0.004(2)
C65 0.056(3) 0.043(3) 0.031(2) 0.002(2) -0.005(2) -0.015(3)
C66 0.057(3) 0.040(3) 0.029(2) -0.008(2) 0.000(2) -0.013(2)
C67 0.033(3) 0.042(3) 0.036(3) -0.008(2) -0.001(2) -0.011(2)
C68 0.033(2) 0.026(2) 0.026(2) 0.0015(19) 0.0028(19) -0.0056(19)
C69 0.034(2) 0.026(2) 0.027(2) -0.0058(19) 0.003(2) -0.002(2)
C70 0.034(3) 0.035(2) 0.024(2) -0.002(2) 0.007(2) 0.000(2)
C71 0.030(2) 0.026(2) 0.028(2) -0.0035(19) 0.0011(19) -0.0016(19)
C72 0.040(3) 0.029(2) 0.032(3) -0.007(2) 0.003(2) -0.008(2)
C73 0.033(3) 0.031(2) 0.026(2) 0.0033(19) 0.000(2) -0.004(2)
C74 0.030(2) 0.028(2) 0.031(2) 0.004(2) -0.001(2) -0.003(2)
C75 0.054(3) 0.043(3) 0.017(2) -0.002(2) 0.002(2) -0.014(3)
C76 0.072(4) 0.058(4) 0.023(2) 0.002(3) 0.019(3) -0.012(3)
C77 0.081(4) 0.045(3) 0.021(2) -0.003(2) 0.001(3) -0.019(3)
C78 0.066(4) 0.039(3) 0.037(3) 0.003(2) -0.003(3) -0.016(3)
C79 0.032(2) 0.029(2) 0.025(2) -0.002(2) -0.0007(19) -0.0009(19)
C80 0.030(2) 0.035(2) 0.021(2) -0.006(2) -0.0011(19) -0.003(2)
C81 0.029(2) 0.033(2) 0.030(2) -0.003(2) -0.002(2) 0.001(2)
C82 0.030(2) 0.034(3) 0.025(2) 0.001(2) 0.0000(19) -0.005(2)
C83 0.036(2) 0.033(2) 0.026(2) -0.001(2) -0.001(2) -0.001(2)
C84 0.034(3) 0.030(2) 0.030(2) -0.005(2) 0.004(2) -0.006(2)
C85 0.043(3) 0.038(3) 0.042(3) -0.006(3) -0.006(3) -0.003(2)
C86 0.070(4) 0.050(4) 0.041(3) -0.010(3) -0.006(3) 0.011(3)
C87 0.080(5) 0.044(3) 0.065(4) -0.014(3) -0.007(4) 0.007(3)
C88 0.051(3) 0.053(4) 0.051(3) -0.014(3) 0.004(3) 0.003(3)
C89 0.092(6) 0.083(6) 0.048(4) -0.006(4) 0.008(4) 0.020(5)
C90 0.091(5) 0.064(4) 0.037(3) -0.003(3) -0.005(3) 0.007(4)
N10 0.122(9) 0.222(15) 0.187(14) 0.077(11) 0.000 0.000
O10 0.173(14) 0.204(17) 0.145(13) 0.066(12) 0.011(11) 0.006(12)
C99 0.117(11) 0.219(16) 0.175(14) 0.069(12) 0.028(8) 0.022(8)
C100 0.177(15) 0.25(2) 0.24(2) 0.107(18) 0.019(14) -0.032(14)
C101 0.166(15) 0.27(2) 0.20(2) 0.088(19) -0.018(11) 0.028(16)
N9 0.148(11) 0.153(12) 0.149(10) 0.027(10) 0.000 0.000
O9 0.227(16) 0.142(14) 0.119(10) 0.071(10) -0.027(10) -0.041(11)
C96 0.184(13) 0.150(13) 0.144(11) 0.037(11) -0.006(8) -0.020(7)
C97 0.178(17) 0.178(18) 0.149(16) -0.009(17) 0.039(11) -0.009(13)
C98 0.124(15) 0.153(18) 0.162(14) 0.012(15) 0.042(11) -0.014(13)

loop_
_atom_type_symbol
_atom_type_description
_atom_type_scat_dispersion_real
_atom_type_scat_dispersion_imag
_atom_type_scat_source
C C 0.0033 0.0016 'International Tables Vol C Tables 4.2.6.8 and 6.1.1.4'
H H 0.0000 0.0000 'International Tables Vol C Tables 4.2.6.8 and 6.1.1.4'
N N 0.0061 0.0033 'International Tables Vol C Tables 4.2.6.8 and 6.1.1.4'
O O 0.0106 0.0060 'International Tables Vol C Tables 4.2.6.8 and 6.1.1.4'
Ni Ni 0.3393 1.1124 'International Tables Vol C Tables 4.2.6.8 and 6.1.1.4'

loop_
_geom_angle_atom_site_label_1
_geom_angle_atom_site_label_2
_geom_angle_atom_site_label_3
_geom_angle
_geom_angle_site_symmetry_1
_geom_angle_site_symmetry_3
N1 Ni3 N1 89.9(2) . 4_756
N1 Ni3 O8 96.65(15) . .
N1 Ni3 O8 94.07(15) 4_756 .
N1 Ni3 O8 94.07(15) . 4_756
N1 Ni3 O8 96.65(15) 4_756 4_756
O8 Ni3 O8 164.8(2) . 4_756
N1 Ni3 O7 94.98(14) . .
N1 Ni3 O7 158.74(14) 4_756 .
O8 Ni3 O7 105.85(14) . .
O8 Ni3 O7 62.41(14) 4_756 .
N1 Ni3 O7 158.74(14) . 4_756
N1 Ni3 O7 94.98(14) 4_756 4_756
O8 Ni3 O7 62.41(14) . 4_756
O8 Ni3 O7 105.85(14) 4_756 4_756
O7 Ni3 O7 87.9(2) . 4_756
N1 Ni3 C84 95.03(15) . .
N1 Ni3 C84 128.15(16) 4_756 .
O8 Ni3 C84 136.10(16) . .
O8 Ni3 C84 31.56(16) 4_756 .
O7 Ni3 C84 30.86(14) . .
O7 Ni3 C84 98.10(16) 4_756 .
N1 Ni3 C84 128.15(16) . 4_756
N1 Ni3 C84 95.03(15) 4_756 4_756
O8 Ni3 C84 31.56(16) . 4_756
O8 Ni3 C84 136.10(16) 4_756 4_756
O7 Ni3 C84 98.10(16) . 4_756
O7 Ni3 C84 30.86(14) 4_756 4_756
C84 Ni3 C84 120.2(2) . 4_756
C9 O3 Ni2 127.5(3) . .
C16 N7 C17 121.6(4) . .
C16 N7 Ni2 126.3(3) . .
C17 N7 Ni2 112.1(3) . .
N8 C1 C2 123.0(7) . .
N7 Ni2 O4 177.13(18) . .
N7 Ni2 N6 85.35(18) . .
O4 Ni2 N6 94.44(17) . .
N7 Ni2 O3 94.29(17) . .
O4 Ni2 O3 85.95(15) . .
N6 Ni2 O3 179.40(19) . .
C25 O4 Ni2 129.6(3) . .
C23 N6 C18 121.1(4) . .
C23 N6 Ni2 126.2(3) . .
C18 N6 Ni2 112.6(3) . .
C3 C2 C1 120.5(6) . .
N2 Ni1 N3 86.47(18) . .
N2 Ni1 O2 93.82(17) . .
N3 Ni1 O2 176.42(18) . .
N2 Ni1 O1 175.66(18) . .
N3 Ni1 O1 94.29(16) . .
O2 Ni1 O1 85.69(14) . .
C39 O5 Ni4 92.4(3) . .
C5 N8 C1 115.3(6) . .
C2 C3 C4 116.8(5) . .
C2 C3 C6 121.4(5) . .
C4 C3 C6 121.8(5) . .
O5 Ni4 O5 164.7(2) 4_656 .
O5 Ni4 N5 96.96(15) 4_656 4_656
O5 Ni4 N5 93.80(15) . 4_656
O5 Ni4 N5 93.80(15) 4_656 .
O5 Ni4 N5 96.96(15) . .
N5 Ni4 N5 90.6(2) 4_656 .
O5 Ni4 O6 106.23(15) 4_656 .
O5 Ni4 O6 62.01(15) . .
N5 Ni4 O6 94.02(15) 4_656 .
N5 Ni4 O6 158.70(14) . .
O5 Ni4 O6 62.01(15) 4_656 4_656
O5 Ni4 O6 106.23(15) . 4_656
N5 Ni4 O6 158.70(14) 4_656 4_656
N5 Ni4 O6 94.02(15) . 4_656
O6 Ni4 O6 89.2(2) . 4_656
O5 Ni4 C39 136.46(18) 4_656 .
O5 Ni4 C39 31.18(17) . .
N5 Ni4 C39 94.18(17) 4_656 .
N5 Ni4 C39 128.09(17) . .
O6 Ni4 C39 30.84(16) . .
O6 Ni4 C39 99.24(18) 4_656 .
O5 Ni4 C39 31.18(17) 4_656 4_656
O5 Ni4 C39 136.46(18) . 4_656
N5 Ni4 C39 128.09(17) 4_656 4_656
N5 Ni4 C39 94.18(17) . 4_656
O6 Ni4 C39 99.24(18) . 4_656
O6 Ni4 C39 30.84(16) 4_656 4_656
C39 Ni4 C39 121.3(3) . 4_656
C39 O6 Ni4 86.1(3) . .
C37 N5 C36 117.1(4) . .
C37 N5 Ni4 122.3(3) . .
C36 N5 Ni4 120.2(3) . .
C3 C4 C5 118.8(6) . .
C54 O1 Ni1 129.6(3) . .
C46 N4 C50 114.5(6) . .
N8 C5 C4 125.6(7) . .
C74 O2 Ni1 129.5(3) . .
C61 N3 C62 119.2(4) . .
C61 N3 Ni1 126.1(3) . .
C62 N3 Ni1 114.4(3) . .
C11 C6 C7 117.9(5) . .
C11 C6 C3 120.9(5) . .
C7 C6 C3 120.9(5) . .
C84 O7 Ni3 85.8(3) . .
C68 N2 C63 120.2(4) . .
C68 N2 Ni1 127.4(4) . .
C63 N2 Ni1 111.7(3) . .
C8 C7 C6 124.6(5) . .
C84 O8 Ni3 91.6(3) 4_756 .
C82 N1 C81 116.2(4) . .
C82 N1 Ni3 122.3(3) . .
C81 N1 Ni3 121.3(3) . .
C7 C8 C9 115.9(5) . .
C7 C8 C12 122.8(5) . .
C9 C8 C12 121.2(4) . .
O3 C9 C10 122.7(4) . .
O3 C9 C8 118.8(4) . .
C10 C9 C8 118.5(4) . .
C11 C10 C9 121.5(5) . .
C11 C10 C16 117.0(5) . .
C9 C10 C16 121.1(5) . .
C6 C11 C10 120.8(5) . .
C8 C12 C13 111.6(5) . .
C8 C12 C15 109.9(4) . .
C13 C12 C15 109.1(5) . .
C8 C12 C14 110.7(4) . .
C13 C12 C14 106.3(4) . .
C15 C12 C14 109.2(5) . .
N7 C16 C10 124.6(5) . .
N7 C17 C18 103.7(4) . .
N7 C17 C22 118.0(4) . .
C18 C17 C22 113.6(4) . .
N6 C18 C17 103.9(4) . .
N6 C18 C19 115.5(4) . .
C17 C18 C19 111.1(4) . .
C18 C19 C20 110.0(5) . .
C21 C20 C19 112.7(5) . .
C20 C21 C22 111.6(6) . .
C17 C22 C21 107.4(5) . .
N6 C23 C24 125.6(4) . .
C29 C24 C25 120.5(5) . .
C29 C24 C23 118.0(4) . .
C25 C24 C23 121.3(4) . .
O4 C25 C24 122.4(4) . .
O4 C25 C26 120.0(4) . .
C24 C25 C26 117.6(4) . .
C27 C26 C25 119.1(4) . .
C27 C26 C30 121.1(4) . .
C25 C26 C30 119.8(4) . .
C26 C27 C28 123.8(5) . .
C29 C28 C27 116.8(5) . .
C29 C28 C34 122.5(4) . .
C27 C28 C34 120.6(5) . .
C28 C29 C24 122.0(5) . .
C33 C30 C32 107.5(4) . .
C33 C30 C31 109.3(5) . .
C32 C30 C31 111.1(5) . .
C33 C30 C26 112.1(4) . .
C32 C30 C26 107.7(5) . .
C31 C30 C26 109.2(4) . .
C38 C34 C35 116.8(4) . .
C38 C34 C28 122.6(5) . .
C35 C34 C28 120.6(4) . .
C36 C35 C34 119.6(5) . .
N5 C36 C35 123.2(5) . .
N5 C37 C38 123.9(5) . .
C34 C38 C37 119.2(5) . .
O6 C39 O5 119.4(5) . .
O6 C39 C40 121.9(5) . .
O5 C39 C40 118.6(5) . .
O6 C39 Ni4 63.0(3) . .
O5 C39 Ni4 56.4(3) . .
C40 C39 Ni4 174.4(5) . .
C41 C40 C39 120.9(6) . .
C41 C40 C45 117.2(6) . .
C39 C40 C45 122.0(6) . .
C40 C41 C42 122.9(7) . .
C41 C42 C43 119.2(8) . .
C44 C43 C42 119.8(7) . .
C44 C43 C43 122.5(10) . 3_537
C42 C43 C43 117.1(10) . 3_537
C43 C44 C45 118.0(8) . .
C44 C45 C40 122.3(8) . .
N4 C46 C47 126.8(7) . .
C46 C47 C48 117.9(6) . .
C47 C48 C49 115.4(5) . .
C47 C48 C51 121.8(5) . .
C49 C48 C51 122.8(5) . .
C50 C49 C48 120.4(6) . .
N4 C50 C49 124.9(7) . .
C56 C51 C52 117.3(5) . .
C56 C51 C48 120.2(5) . .
C52 C51 C48 122.6(5) . .
C53 C52 C51 124.6(5) . .
C52 C53 C54 118.1(5) . .
C52 C53 C57 121.5(5) . .
C54 C53 C57 120.3(5) . .
O1 C54 C53 121.4(5) . .
O1 C54 C55 120.6(5) . .
C53 C54 C55 117.9(5) . .
C56 C55 C61 116.9(5) . .
C56 C55 C54 120.5(5) . .
C61 C55 C54 122.6(5) . .
C51 C56 C55 121.2(5) . .
C59 C57 C60 111.7(6) . .
C59 C57 C53 110.8(5) . .
C60 C57 C53 107.9(5) . .
C59 C57 C58 106.2(5) . .
C60 C57 C58 109.0(5) . .
C53 C57 C58 111.3(5) . .
N3 C61 C55 126.1(5) . .
N3 C62 C63 105.2(4) . .
N3 C62 C67 115.8(4) . .
C63 C62 C67 109.2(4) . .
N2 C63 C62 107.3(4) . .
N2 C63 C64 118.8(4) . .
C62 C63 C64 109.8(4) . .
C65 C64 C63 107.9(4) . .
C66 C65 C64 113.2(5) . .
C65 C66 C67 113.7(4) . .
C66 C67 C62 109.4(4) . .
N2 C68 C69 124.8(5) . .
C70 C69 C74 121.9(4) . .
C70 C69 C68 116.1(4) . .
C74 C69 C68 121.8(4) . .
C71 C70 C69 120.5(4) . .
C70 C71 C72 117.5(4) . .
C70 C71 C79 122.2(4) . .
C72 C71 C79 120.3(4) . .
C73 C72 C71 124.7(5) . .
C72 C73 C74 117.0(4) . .
C72 C73 C75 122.0(5) . .
C74 C73 C75 120.9(4) . .
O2 C74 C69 122.2(4) . .
O2 C74 C73 119.5(4) . .
C69 C74 C73 118.3(4) . .
C76 C75 C73 109.6(4) . .
C76 C75 C77 106.7(5) . .
C73 C75 C77 112.9(4) . .
C76 C75 C78 112.2(5) . .
C73 C75 C78 108.7(5) . .
C77 C75 C78 106.8(5) . .
C80 C79 C83 115.9(4) . .
C80 C79 C71 122.5(4) . .
C83 C79 C71 121.5(4) . .
C81 C80 C79 120.9(4) . .
C80 C81 N1 122.6(5) . .
N1 C82 C83 123.9(5) . .
C82 C83 C79 120.5(5) . .
O7 C84 O8 120.2(4) . 4_756
O7 C84 C85 121.6(5) . .
O8 C84 C85 118.2(5) 4_756 .
O7 C84 Ni3 63.3(3) . .
O8 C84 Ni3 56.8(2) 4_756 .
C85 C84 Ni3 174.7(4) . .
C90 C85 C84 122.5(5) . .
C90 C85 C86 114.9(6) . .
C84 C85 C86 122.4(6) . .
C87 C86 C85 120.7(6) . .
C86 C87 C88 122.5(6) . .
C89 C88 C87 116.7(6) . .
C89 C88 C88 121.0(8) . 3_567
C87 C88 C88 122.0(8) . 3_567
C88 C89 C90 121.9(8) . .
C85 C90 C89 122.4(7) . .
C101 N10 C101 75.9(19) 3_547 .
C101 N10 C100 145(2) 3_547 .
C101 N10 C100 124.3(9) . .
C101 N10 C100 124.3(9) 3_547 3_547
C101 N10 C100 145(2) . 3_547
C100 N10 C100 57(2) . 3_547
C101 N10 C99 129.6(12) 3_547 3_547
C101 N10 C99 63.9(11) . 3_547
C100 N10 C99 60.3(14) . 3_547
C100 N10 C99 106.0(9) 3_547 3_547
C101 N10 C99 63.9(11) 3_547 .
C101 N10 C99 129.5(12) . .
C100 N10 C99 106.0(9) . .
C100 N10 C99 60.3(14) 3_547 .
C99 N10 C99 165.6(18) 3_547 .
O10 C99 N10 117.5(15) . .
C98 N9 C98 164.0(17) 3_557 .
C98 N9 C97 67.8(12) 3_557 .
C98 N9 C97 126.5(10) . .
C98 N9 C97 126.5(10) 3_557 3_557
C98 N9 C97 67.8(12) . 3_557
C97 N9 C97 78(2) . 3_557
C98 N9 C96 111.2(9) 3_557 3_557
C98 N9 C96 55.4(14) . 3_557
C97 N9 C96 128.3(16) . 3_557
C97 N9 C96 122.2(12) 3_557 3_557
C98 N9 C96 55.4(14) 3_557 .
C98 N9 C96 111.2(9) . .
C97 N9 C96 122.2(12) . .
C97 N9 C96 128.3(16) 3_557 .
C96 N9 C96 84.6(17) 3_557 .
O9 C96 N9 124.6(16) . .

loop_
_geom_bond_atom_site_label_1
_geom_bond_atom_site_label_2
_geom_bond_distance
_geom_bond_site_symmetry_2
Ni3 N1 2.045(4) .
Ni3 N1 2.045(4) 4_756
Ni3 O8 2.055(3) .
Ni3 O8 2.055(3) 4_756
Ni3 O7 2.200(4) .
Ni3 O7 2.200(4) 4_756
Ni3 C84 2.455(5) .
Ni3 C84 2.455(5) 4_756
O3 C9 1.319(6) .
O3 Ni2 1.856(3) .
N7 C16 1.315(7) .
N7 C17 1.476(6) .
N7 Ni2 1.833(4) .
C1 N8 1.346(8) .
C1 C2 1.391(9) .
Ni2 O4 1.842(3) .
Ni2 N6 1.855(4) .
O4 C25 1.296(6) .
N6 C23 1.295(6) .
N6 C18 1.496(6) .
C2 C3 1.380(8) .
Ni1 N2 1.844(4) .
Ni1 N3 1.858(4) .
Ni1 O2 1.858(4) .
Ni1 O1 1.860(3) .
O5 C39 1.274(7) .
O5 Ni4 2.050(4) .
N8 C5 1.326(9) .
C3 C4 1.381(8) .
C3 C6 1.475(7) .
Ni4 O5 2.050(4) 4_656
Ni4 N5 2.059(4) 4_656
Ni4 N5 2.059(4) .
Ni4 O6 2.196(4) .
Ni4 O6 2.196(4) 4_656
Ni4 C39 2.458(5) .
Ni4 C39 2.458(5) 4_656
O6 C39 1.263(7) .
N5 C37 1.305(6) .
N5 C36 1.348(6) .
C4 C5 1.385(9) .
O1 C54 1.314(6) .
N4 C46 1.291(8) .
N4 C50 1.330(9) .
O2 C74 1.304(6) .
N3 C61 1.278(6) .
N3 C62 1.489(5) .
C6 C11 1.363(7) .
C6 C7 1.416(7) .
O7 C84 1.262(6) .
N2 C68 1.291(6) .
N2 C63 1.475(6) .
C7 C8 1.395(7) .
O8 C84 1.285(6) 4_756
N1 C82 1.345(6) .
N1 C81 1.380(6) .
C8 C9 1.450(7) .
C8 C12 1.510(7) .
C9 C10 1.428(7) .
C10 C11 1.392(7) .
C10 C16 1.437(7) .
C12 C13 1.522(7) .
C12 C15 1.537(8) .
C12 C14 1.541(7) .
C17 C18 1.497(7) .
C17 C22 1.499(7) .
C18 C19 1.520(7) .
C19 C20 1.536(7) .
C20 C21 1.488(10) .
C21 C22 1.537(8) .
C23 C24 1.437(6) .
C24 C29 1.412(6) .
C24 C25 1.430(6) .
C25 C26 1.443(7) .
C26 C27 1.377(7) .
C26 C30 1.556(7) .
C27 C28 1.425(7) .
C28 C29 1.384(7) .
C28 C34 1.467(7) .
C30 C33 1.513(7) .
C30 C32 1.527(8) .
C30 C31 1.546(7) .
C34 C38 1.378(7) .
C34 C35 1.402(7) .
C35 C36 1.375(7) .
C37 C38 1.407(7) .
C39 C40 1.427(7) .
C40 C41 1.371(10) .
C40 C45 1.442(11) .
C41 C42 1.416(11) .
C42 C43 1.449(11) .
C43 C44 1.404(11) .
C43 C43 1.455(14) 3_537
C44 C45 1.434(10) .
C46 C47 1.387(8) .
C47 C48 1.388(8) .
C48 C49 1.394(8) .
C48 C51 1.486(7) .
C49 C50 1.347(9) .
C51 C56 1.374(7) .
C51 C52 1.398(7) .
C52 C53 1.380(8) .
C53 C54 1.419(7) .
C53 C57 1.549(8) .
C54 C55 1.430(7) .
C55 C56 1.409(7) .
C55 C61 1.428(7) .
C57 C59 1.526(8) .
C57 C60 1.539(9) .
C57 C58 1.550(7) .
C62 C63 1.519(7) .
C62 C67 1.534(6) .
C63 C64 1.536(6) .
C64 C65 1.533(7) .
C65 C66 1.511(7) .
C66 C67 1.529(7) .
C68 C69 1.448(6) .
C69 C70 1.389(7) .
C69 C74 1.418(6) .
C70 C71 1.386(7) .
C71 C72 1.405(7) .
C71 C79 1.489(7) .
C72 C73 1.385(7) .
C73 C74 1.436(7) .
C73 C75 1.524(6) .
C75 C76 1.512(8) .
C75 C77 1.546(7) .
C75 C78 1.566(8) .
C79 C80 1.396(6) .
C79 C83 1.410(6) .
C80 C81 1.369(7) .
C82 C83 1.362(7) .
C84 O8 1.285(6) 4_756
C84 C85 1.428(7) .
C85 C90 1.386(8) .
C85 C86 1.451(8) .
C86 C87 1.372(9) .
C87 C88 1.406(10) .
C88 C89 1.370(10) .
C88 C88 1.444(13) 3_567
C89 C90 1.404(9) .
N10 C101 1.358(9) 3_547
N10 C101 1.358(9) .
N10 C100 1.370(9) .
N10 C100 1.370(9) 3_547
N10 C99 1.398(10) 3_547
N10 C99 1.398(10) .
O10 C99 1.184(10) .
N9 C98 1.349(8) 3_557
N9 C98 1.349(8) .
N9 C97 1.368(9) .
N9 C97 1.368(9) 3_557
N9 C96 1.381(10) 3_557
N9 C96 1.381(10) .
O9 C96 1.216(10) .
